data_4030694
loop_
_publ_author_name
'Yu, Wesley Zongrong'
'Chen, Feng'
'Cheng, Yi An'
'Yeung, Ying-Yeung'

_publ_section_title
;
 Catalyst-free and metal-free electrophilic bromoamidation of unactivated
 olefins using the N-bromosuccinimide/sulfonamide protocol.
;
_journal_issue 5
_journal_name_full 'The Journal of organic chemistry'
_journal_page_first 2815
_journal_page_last 2821
_journal_paper_doi 10.1021/jo502416r
_journal_volume 80
_journal_year 2015
_chemical_formula_sum 'C12 H13 Br F3 N O2 S'
_chemical_formula_weight 372.20
_chemical_name_systematic
; 
 ? 
;
_space_group_crystal_system triclinic
_space_group_IT_number 2
_space_group_name_Hall '-P 1'
_space_group_name_H-M_alt 'P -1'
_symmetry_space_group_name_Hall '-P 1'
_symmetry_space_group_name_H-M 'P -1'
_atom_sites_solution_hydrogens mixed
_audit_creation_method SHELXL-2013
_cell_angle_alpha 65.766(2)
_cell_angle_beta 80.838(2)
_cell_angle_gamma 77.224(2)
_cell_formula_units_Z 2
_cell_length_a 6.9579(4)
_cell_length_b 10.5160(6)
_cell_length_c 10.5474(6)
_cell_measurement_reflns_used 9908
_cell_measurement_temperature 100(2)
_cell_measurement_theta_max 28.28
_cell_measurement_theta_min 3.01
_cell_volume 684.28(7)
_computing_cell_refinement 'Bruker SAINT'
_computing_data_collection 'Bruker APEX2'
_computing_data_reduction 'Bruker SAINT'
_computing_molecular_graphics 'Bruker SHELXTL'
_computing_publication_material 'Bruker SHELXTL'
_computing_structure_refinement 'SHELXL-2013 (Sheldrick, 2013)'
_computing_structure_solution 'SHELXS-97 (Sheldrick 2008)'
_diffrn_ambient_temperature 100(2)
_diffrn_measured_fraction_theta_full 1.000
_diffrn_measured_fraction_theta_max 0.993
_diffrn_measurement_device_type 'Bruker D8 Venture'
_diffrn_measurement_method '\f and \w scans'
_diffrn_radiation_type MoK\a
_diffrn_radiation_wavelength 0.71073
_diffrn_reflns_av_R_equivalents 0.0179
_diffrn_reflns_av_unetI/netI 0.0132
_diffrn_reflns_Laue_measured_fraction_full 1.000
_diffrn_reflns_Laue_measured_fraction_max 0.993
_diffrn_reflns_limit_h_max 9
_diffrn_reflns_limit_h_min -8
_diffrn_reflns_limit_k_max 13
_diffrn_reflns_limit_k_min -14
_diffrn_reflns_limit_l_max 13
_diffrn_reflns_limit_l_min -14
_diffrn_reflns_number 17323
_diffrn_reflns_point_group_measured_fraction_full 1.000
_diffrn_reflns_point_group_measured_fraction_max 0.993
_diffrn_reflns_theta_full 25.242
_diffrn_reflns_theta_max 28.290
_diffrn_reflns_theta_min 2.124
_diffrn_source 'Sealed Microfocusing Source'
_exptl_absorpt_coefficient_mu 3.191
_exptl_absorpt_correction_T_max 0.7457
_exptl_absorpt_correction_T_min 0.5800
_exptl_absorpt_correction_type multi-scan
_exptl_absorpt_process_details 'Sadabs, (Sheldrick 2012)'
_exptl_crystal_colour Colourless
_exptl_crystal_density_diffrn 1.806
_exptl_crystal_density_meas ?
_exptl_crystal_density_method 'Not Measured'
_exptl_crystal_description Block
_exptl_crystal_F_000 372
_exptl_crystal_size_max 0.360
_exptl_crystal_size_mid 0.200
_exptl_crystal_size_min 0.140
_refine_diff_density_max 0.661
_refine_diff_density_min -0.366
_refine_diff_density_rms 0.068
_refine_ls_extinction_method none
_refine_ls_goodness_of_fit_ref 1.069
_refine_ls_hydrogen_treatment mixed
_refine_ls_matrix_type full
_refine_ls_number_parameters 185
_refine_ls_number_reflns 3378
_refine_ls_number_restraints 0
_refine_ls_restrained_S_all 1.069
_refine_ls_R_factor_all 0.0235
_refine_ls_R_factor_gt 0.0221
_refine_ls_shift/su_max 0.001
_refine_ls_shift/su_mean 0.000
_refine_ls_structure_factor_coef Fsqd
_refine_ls_weighting_details 'w=1/[\s^2^(Fo^2^)+(0.0329P)^2^+0.3989P] where P=(Fo^2^+2Fc^2^)/3'
_refine_ls_weighting_scheme calc
_refine_ls_wR_factor_gt 0.0580
_refine_ls_wR_factor_ref 0.0587
_reflns_Friedel_coverage 0.000
_reflns_number_gt 3239
_reflns_number_total 3378
_reflns_threshold_expression 'I > 2\s(I)'
_cod_data_source_file jo502416r_si_003.cif
_cod_data_source_block E057
_cod_depositor_comments
;
The following automatic conversions were performed:

'_exptl_absorpt_correction_type' value 'Multi-scan' changed to
'multi-scan' according to
/usr/data/users/saulius/crontab/automatic-downloads/rss-feeds/ACS/lib/dictionaries/cif_core.dic
dictionary named 'cif_core.dic' version 2.4.2 from 2011-04-26.

'_exptl_crystal_density_meas' value 'Not Measured' was changed to '?'
- the value is perceived as not measured.

Automatic conversion script
Id: cif_fix_values 3008 2015-01-20 13:52:24Z robertas 

 Adding full bibliography for 4030691--4030696.cif.
;
_cod_database_code 4030694
_shelx_space_group_comment
; 
The symmetry employed for this shelxl refinement is uniquely defined 
by the following loop, which should always be used as a source of 
symmetry information in preference to the above space-group names. 
They are only intended as comments. 
;
_shelx_estimated_absorpt_t_min 0.393
_shelx_estimated_absorpt_t_max 0.664
_shelxl_version_number 2013-4

loop_
_space_group_symop_operation_xyz
'x, y, z'
'-x, -y, -z'

loop_
_atom_site_label
_atom_site_type_symbol
_atom_site_fract_x
_atom_site_fract_y
_atom_site_fract_z
_atom_site_U_iso_or_equiv
_atom_site_adp_type
_atom_site_occupancy
_atom_site_site_symmetry_order
_atom_site_calc_flag
_atom_site_refinement_flags_posn
_atom_site_refinement_flags_adp
Br1 Br -0.28111(2) 0.95664(2) -0.08954(2) 0.02220(6) Uani 1 1 d . .
S1 S 0.21712(5) 0.54490(4) 0.12065(4) 0.01441(8) Uani 1 1 d . .
F1 F 0.49837(16) 0.90062(10) 0.42925(10) 0.0259(2) Uani 1 1 d . .
F2 F 0.73680(16) 0.72307(13) 0.48464(12) 0.0330(2) Uani 1 1 d . .
F3 F 0.46136(17) 0.71325(11) 0.61187(10) 0.0272(2) Uani 1 1 d . .
O1 O 0.34761(16) 0.41779(11) 0.12034(11) 0.0179(2) Uani 1 1 d . .
O2 O 0.01246(16) 0.54070(12) 0.16645(12) 0.0196(2) Uani 1 1 d . .
N1 N 0.2340(2) 0.66157(14) -0.03657(13) 0.0173(2) Uani 1 1 d . .
H1N H 0.345(3) 0.653(2) -0.077(2) 0.022(5) Uiso 1 1 d . .
C1 C -0.0817(2) 0.80351(16) -0.11921(16) 0.0184(3) Uani 1 1 d . .
H1 H -0.1240 0.7093 -0.0674 0.022 Uiso 1 1 calc R U
C2 C -0.0389(3) 0.83491(18) -0.27403(17) 0.0226(3) Uani 1 1 d . .
H2A H -0.1626 0.8702 -0.3223 0.027 Uiso 1 1 calc R U
H2B H 0.0324 0.7494 -0.2897 0.027 Uiso 1 1 calc R U
C3 C 0.0903(2) 0.94920(18) -0.32464(16) 0.0212(3) Uani 1 1 d . .
H3A H 0.0076 1.0444 -0.3494 0.025 Uiso 1 1 calc R U
H3B H 0.1781 0.9464 -0.4074 0.025 Uiso 1 1 calc R U
C4 C 0.2125(3) 0.91478(18) -0.20138(17) 0.0229(3) Uani 1 1 d . .
H4A H 0.2111 1.0015 -0.1856 0.027 Uiso 1 1 calc R U
H4B H 0.3512 0.8743 -0.2203 0.027 Uiso 1 1 calc R U
C5 C 0.1146(2) 0.80593(16) -0.07238(16) 0.0175(3) Uani 1 1 d . .
H5 H 0.0924 0.8346 0.0090 0.021 Uiso 1 1 calc R U
C6 C 0.3126(2) 0.60589(15) 0.22798(15) 0.0147(3) Uani 1 1 d . .
C7 C 0.5060(2) 0.63138(16) 0.19839(16) 0.0176(3) Uani 1 1 d . .
H7 H 0.5856 0.6161 0.1223 0.021 Uiso 1 1 calc R U
C8 C 0.5808(2) 0.67956(16) 0.28187(16) 0.0185(3) Uani 1 1 d . .
H8 H 0.7122 0.6982 0.2628 0.022 Uiso 1 1 calc R U
C9 C 0.4626(2) 0.70030(15) 0.39345(15) 0.0163(3) Uani 1 1 d . .
C10 C 0.2702(2) 0.67321(17) 0.42352(16) 0.0191(3) Uani 1 1 d . .
H10 H 0.1914 0.6866 0.5008 0.023 Uiso 1 1 calc R U
C11 C 0.1939(2) 0.62618(16) 0.33932(16) 0.0180(3) Uani 1 1 d . .
H11 H 0.0622 0.6082 0.3579 0.022 Uiso 1 1 calc R U
C12 C 0.5400(2) 0.75863(16) 0.47978(16) 0.0197(3) Uani 1 1 d . .

loop_
_atom_site_aniso_label
_atom_site_aniso_U_11
_atom_site_aniso_U_22
_atom_site_aniso_U_33
_atom_site_aniso_U_23
_atom_site_aniso_U_13
_atom_site_aniso_U_12
Br1 0.01715(9) 0.02280(9) 0.02366(9) -0.01027(7) -0.00068(6) 0.00421(6)
S1 0.01338(17) 0.01443(16) 0.01632(16) -0.00781(13) -0.00181(13) -0.00011(12)
F1 0.0393(6) 0.0159(4) 0.0251(5) -0.0098(4) -0.0025(4) -0.0064(4)
F2 0.0232(5) 0.0441(6) 0.0450(6) -0.0312(5) -0.0100(5) 0.0009(5)
F3 0.0424(6) 0.0253(5) 0.0155(4) -0.0081(4) -0.0042(4) -0.0073(4)
O1 0.0174(5) 0.0150(5) 0.0231(5) -0.0104(4) -0.0034(4) 0.0011(4)
O2 0.0146(5) 0.0225(5) 0.0232(5) -0.0111(4) -0.0005(4) -0.0027(4)
N1 0.0157(6) 0.0188(6) 0.0160(6) -0.0080(5) -0.0014(5) 0.0026(5)
C1 0.0167(7) 0.0181(7) 0.0208(7) -0.0092(6) -0.0026(5) 0.0003(5)
C2 0.0241(8) 0.0278(8) 0.0195(7) -0.0127(6) -0.0023(6) -0.0041(6)
C3 0.0201(7) 0.0238(8) 0.0168(7) -0.0062(6) -0.0006(6) -0.0025(6)
C4 0.0251(8) 0.0232(8) 0.0202(7) -0.0056(6) -0.0020(6) -0.0096(6)
C5 0.0181(7) 0.0167(7) 0.0188(7) -0.0081(6) -0.0027(5) -0.0019(5)
C6 0.0168(7) 0.0119(6) 0.0149(6) -0.0054(5) -0.0029(5) 0.0003(5)
C7 0.0173(7) 0.0197(7) 0.0174(7) -0.0101(6) 0.0013(5) -0.0023(6)
C8 0.0171(7) 0.0191(7) 0.0208(7) -0.0095(6) -0.0011(6) -0.0028(5)
C9 0.0203(7) 0.0119(6) 0.0166(7) -0.0061(5) -0.0041(5) 0.0002(5)
C10 0.0199(7) 0.0203(7) 0.0172(7) -0.0100(6) 0.0003(6) 0.0002(6)
C11 0.0155(7) 0.0188(7) 0.0194(7) -0.0086(6) 0.0007(5) -0.0016(5)
C12 0.0234(8) 0.0177(7) 0.0196(7) -0.0095(6) -0.0032(6) -0.0011(6)

loop_
_atom_type_symbol
_atom_type_description
_atom_type_scat_dispersion_real
_atom_type_scat_dispersion_imag
_atom_type_scat_source
C C 0.0033 0.0016 'International Tables Vol C Tables 4.2.6.8 and 6.1.1.4'
H H 0.0000 0.0000 'International Tables Vol C Tables 4.2.6.8 and 6.1.1.4'
N N 0.0061 0.0033 'International Tables Vol C Tables 4.2.6.8 and 6.1.1.4'
O O 0.0106 0.0060 'International Tables Vol C Tables 4.2.6.8 and 6.1.1.4'
F F 0.0171 0.0103 'International Tables Vol C Tables 4.2.6.8 and 6.1.1.4'
S S 0.1246 0.1234 'International Tables Vol C Tables 4.2.6.8 and 6.1.1.4'
Br Br -0.2901 2.4595 'International Tables Vol C Tables 4.2.6.8 and 6.1.1.4'

loop_
_geom_angle_atom_site_label_1
_geom_angle_atom_site_label_2
_geom_angle_atom_site_label_3
_geom_angle
O2 S1 O1 119.52(7)
O2 S1 N1 108.97(7)
O1 S1 N1 106.19(7)
O2 S1 C6 106.78(7)
O1 S1 C6 107.83(7)
N1 S1 C6 106.97(7)
C5 N1 S1 119.89(10)
C5 N1 H1N 118.4(14)
S1 N1 H1N 113.5(15)
C2 C1 C5 104.20(13)
C2 C1 Br1 110.45(11)
C5 C1 Br1 107.92(10)
C2 C1 H1 111.3
C5 C1 H1 111.3
Br1 C1 H1 111.3
C1 C2 C3 103.54(12)
C1 C2 H2A 111.1
C3 C2 H2A 111.1
C1 C2 H2B 111.1
C3 C2 H2B 111.1
H2A C2 H2B 109.0
C2 C3 C4 105.36(13)
C2 C3 H3A 110.7
C4 C3 H3A 110.7
C2 C3 H3B 110.7
C4 C3 H3B 110.7
H3A C3 H3B 108.8
C3 C4 C5 106.42(12)
C3 C4 H4A 110.4
C5 C4 H4A 110.4
C3 C4 H4B 110.4
C5 C4 H4B 110.4
H4A C4 H4B 108.6
N1 C5 C1 107.15(12)
N1 C5 C4 110.84(13)
C1 C5 C4 104.95(12)
N1 C5 H5 111.2
C1 C5 H5 111.2
C4 C5 H5 111.2
C11 C6 C7 121.59(13)
C11 C6 S1 119.52(11)
C7 C6 S1 118.89(11)
C8 C7 C6 119.01(14)
C8 C7 H7 120.5
C6 C7 H7 120.5
C7 C8 C9 119.68(14)
C7 C8 H8 120.2
C9 C8 H8 120.2
C8 C9 C10 121.10(14)
C8 C9 C12 119.73(14)
C10 C9 C12 119.13(13)
C9 C10 C11 119.41(14)
C9 C10 H10 120.3
C11 C10 H10 120.3
C6 C11 C10 119.21(14)
C6 C11 H11 120.4
C10 C11 H11 120.4
F3 C12 F2 106.95(13)
F3 C12 F1 106.34(12)
F2 C12 F1 106.53(13)
F3 C12 C9 112.25(13)
F2 C12 C9 112.55(13)
F1 C12 C9 111.81(12)

loop_
_geom_bond_atom_site_label_1
_geom_bond_atom_site_label_2
_geom_bond_distance
Br1 C1 1.9756(15)
S1 O2 1.4333(11)
S1 O1 1.4412(11)
S1 N1 1.6126(13)
S1 C6 1.7773(14)
F1 C12 1.3424(18)
F2 C12 1.3405(19)
F3 C12 1.3398(18)
N1 C5 1.4861(19)
N1 H1N 0.83(2)
C1 C2 1.520(2)
C1 C5 1.534(2)
C1 H1 1.0000
C2 C3 1.529(2)
C2 H2A 0.9900
C2 H2B 0.9900
C3 C4 1.540(2)
C3 H3A 0.9900
C3 H3B 0.9900
C4 C5 1.548(2)
C4 H4A 0.9900
C4 H4B 0.9900
C5 H5 1.0000
C6 C11 1.388(2)
C6 C7 1.391(2)
C7 C8 1.390(2)
C7 H7 0.9500
C8 C9 1.390(2)
C8 H8 0.9500
C9 C10 1.390(2)
C9 C12 1.502(2)
C10 C11 1.393(2)
C10 H10 0.9500
C11 H11 0.9500

loop_
_geom_hbond_atom_site_label_D
_geom_hbond_atom_site_label_H
_geom_hbond_atom_site_label_A
_geom_hbond_distance_DH
_geom_hbond_distance_HA
_geom_hbond_distance_DA
_geom_hbond_angle_DHA
_geom_hbond_site_symmetry_A
N1 H1N O1 0.83(2) 2.15(2) 2.9435(17) 162(2) 2_665
